data_4085961
loop_
_publ_author_name
'Babbini, Dominic C.'
'Iluc, Vlad M.'

_publ_section_title
;
 Iridium PCsp3P-type Complexes with a Hemilabile Anisole Tether
;
_journal_issue 13
_journal_name_full Organometallics
_journal_page_first 3141
_journal_paper_doi 10.1021/acs.organomet.5b00165
_journal_volume 34
_journal_year 2015
_chemical_formula_sum 'C33 H45 Ir O2 P2'
_chemical_formula_weight 727.83
_chemical_name_systematic
; 
 ? 
;
_space_group_IT_number 14
_symmetry_cell_setting monoclinic
_symmetry_space_group_name_Hall '-P 2yn'
_symmetry_space_group_name_H-M 'P 1 21/n 1'
_atom_sites_solution_hydrogens geom
_atom_sites_solution_primary direct
_atom_sites_solution_secondary difmap
_audit_creation_method SHELXL-97
_cell_angle_alpha 90.00
_cell_angle_beta 95.1787(13)
_cell_angle_gamma 90.00
_cell_formula_units_Z 4
_cell_length_a 10.8877(8)
_cell_length_b 18.6255(13)
_cell_length_c 15.2210(11)
_cell_measurement_temperature 120(2)
_cell_volume 3074.0(4)
_computing_structure_refinement 'SHELXL-97 (Sheldrick, 1997)'
_computing_structure_solution 'SHELXS-97 (Sheldrick, 1990)'
_diffrn_ambient_temperature 120(2)
_diffrn_measured_fraction_theta_full 1.000
_diffrn_measured_fraction_theta_max 1.000
_diffrn_radiation_monochromator graphite
_diffrn_radiation_source 'fine-focus sealed tube'
_diffrn_radiation_type MoK\a
_diffrn_radiation_wavelength 0.71073
_diffrn_reflns_av_R_equivalents 0.0294
_diffrn_reflns_av_sigmaI/netI 0.0187
_diffrn_reflns_limit_h_max 12
_diffrn_reflns_limit_h_min -12
_diffrn_reflns_limit_k_max 22
_diffrn_reflns_limit_k_min -22
_diffrn_reflns_limit_l_max 15
_diffrn_reflns_limit_l_min -18
_diffrn_reflns_number 33996
_diffrn_reflns_theta_full 25.00
_diffrn_reflns_theta_max 25.00
_diffrn_reflns_theta_min 1.73
_exptl_absorpt_coefficient_mu 4.475
_exptl_absorpt_correction_T_max 0.9278
_exptl_absorpt_correction_T_min 0.8483
_exptl_absorpt_correction_type multi-scan
_exptl_absorpt_process_details 'Bruker AXS area detector scaling and absorption correction'
_exptl_crystal_density_diffrn 1.573
_exptl_crystal_density_method 'not measured'
_exptl_crystal_description block
_exptl_crystal_F_000 1464
_exptl_crystal_size_max 0.04
_exptl_crystal_size_mid 0.03
_exptl_crystal_size_min 0.02
_refine_diff_density_max 0.368
_refine_diff_density_min -0.392
_refine_diff_density_rms 0.072
_refine_ls_extinction_method none
_refine_ls_goodness_of_fit_ref 1.096
_refine_ls_hydrogen_treatment mixed
_refine_ls_matrix_type full
_refine_ls_number_parameters 360
_refine_ls_number_reflns 5402
_refine_ls_number_restraints 0
_refine_ls_restrained_S_all 1.096
_refine_ls_R_factor_all 0.0220
_refine_ls_R_factor_gt 0.0178
_refine_ls_shift/su_max 0.002
_refine_ls_shift/su_mean 0.000
_refine_ls_structure_factor_coef Fsqd
_refine_ls_weighting_details 'calc w=1/[\s^2^(Fo^2^)+(0.0129P)^2^+4.2776P] where P=(Fo^2^+2Fc^2^)/3'
_refine_ls_weighting_scheme calc
_refine_ls_wR_factor_gt 0.0388
_refine_ls_wR_factor_ref 0.0397
_reflns_number_gt 4873
_reflns_number_total 5402
_reflns_threshold_expression >2sigma(I)
_cod_data_source_file om5b00165_si_002.cif
_cod_data_source_block dcb_175
_cod_depositor_comments 'Adding full bibliography for 4085955--4085962.cif.'
_cod_original_sg_symbol_H-M P2(1)/n
_cod_database_code 4085961

loop_
_symmetry_equiv_pos_as_xyz
'x, y, z'
'-x+1/2, y+1/2, -z+1/2'
'-x, -y, -z'
'x-1/2, -y-1/2, z-1/2'

loop_
_atom_site_label
_atom_site_type_symbol
_atom_site_fract_x
_atom_site_fract_y
_atom_site_fract_z
_atom_site_U_iso_or_equiv
_atom_site_adp_type
_atom_site_occupancy
_atom_site_symmetry_multiplicity
_atom_site_calc_flag
_atom_site_refinement_flags
Ir Ir 0.668363(10) 0.151774(6) 0.867486(7) 0.01182(4) Uani 1 1 d .
H1 H 0.551(3) 0.1662(17) 0.910(2) 0.029(9) Uiso 1 1 d .
C C 0.6287(2) 0.25149(14) 0.79140(18) 0.0132(6) Uani 1 1 d .
P1 P 0.52475(7) 0.10321(4) 0.76087(5) 0.01280(15) Uani 1 1 d .
P2 P 0.85662(6) 0.15190(4) 0.80757(5) 0.01346(15) Uani 1 1 d .
H2 H 0.729(3) 0.1967(17) 0.934(2) 0.028(9) Uiso 1 1 d .
C11 C 0.4483(3) 0.18162(15) 0.71135(18) 0.0137(6) Uani 1 1 d .
C4 C 0.7028(3) 0.07292(16) 0.9413(2) 0.0204(7) Uani 1 1 d .
O4 O 0.7292(2) 0.02560(13) 0.98779(15) 0.0343(6) Uani 1 1 d .
C3 C 0.3115(3) 0.3033(2) 0.9200(3) 0.0380(9) Uani 1 1 d .
H3A H 0.2909 0.3511 0.8958 0.057 Uiso 1 1 calc R
H3B H 0.3158 0.3052 0.9845 0.057 Uiso 1 1 calc R
H3C H 0.2478 0.2690 0.8980 0.057 Uiso 1 1 calc R
O3 O 0.42700(18) 0.28141(11) 0.89337(14) 0.0234(5) Uani 1 1 d .
C12 C 0.5028(2) 0.24766(15) 0.73455(18) 0.0143(6) Uani 1 1 d .
C13 C 0.4391(3) 0.30947(16) 0.7041(2) 0.0198(6) Uani 1 1 d .
H13 H 0.4716 0.3553 0.7210 0.024 Uiso 1 1 calc R
C14 C 0.3301(3) 0.30560(17) 0.6503(2) 0.0226(7) Uani 1 1 d .
H14 H 0.2893 0.3485 0.6304 0.027 Uiso 1 1 calc R
C15 C 0.2797(3) 0.23947(17) 0.6250(2) 0.0214(7) Uani 1 1 d .
H15 H 0.2061 0.2367 0.5865 0.026 Uiso 1 1 calc R
C16 C 0.3381(3) 0.17792(16) 0.65667(19) 0.0184(6) Uani 1 1 d .
H16 H 0.3032 0.1324 0.6412 0.022 Uiso 1 1 calc R
C21 C 0.8416(3) 0.22697(15) 0.73149(19) 0.0159(6) Uani 1 1 d .
C22 C 0.7306(3) 0.26570(14) 0.72755(18) 0.0137(6) Uani 1 1 d .
C23 C 0.7180(3) 0.32164(15) 0.66546(19) 0.0176(6) Uani 1 1 d .
H23 H 0.6433 0.3483 0.6598 0.021 Uiso 1 1 calc R
C25 C 0.9196(3) 0.30195(17) 0.6194(2) 0.0261(7) Uani 1 1 d .
H25 H 0.9836 0.3144 0.5837 0.031 Uiso 1 1 calc R
C24 C 0.8093(3) 0.33954(16) 0.6125(2) 0.0212(7) Uani 1 1 d .
H24 H 0.7967 0.3777 0.5712 0.025 Uiso 1 1 calc R
C26 C 0.9348(3) 0.24657(17) 0.6785(2) 0.0235(7) Uani 1 1 d .
H26 H 1.0105 0.2208 0.6837 0.028 Uiso 1 1 calc R
C31 C 0.6271(3) 0.31398(15) 0.85702(18) 0.0151(6) Uani 1 1 d .
C32 C 0.5262(3) 0.32720(15) 0.9068(2) 0.0191(7) Uani 1 1 d .
C33 C 0.5261(3) 0.38356(16) 0.9664(2) 0.0233(7) Uani 1 1 d .
H33 H 0.4559 0.3917 0.9979 0.028 Uiso 1 1 calc R
C34 C 0.6283(3) 0.42807(16) 0.9802(2) 0.0235(7) Uani 1 1 d .
H34 H 0.6286 0.4666 1.0211 0.028 Uiso 1 1 calc R
C35 C 0.7290(3) 0.41572(16) 0.9342(2) 0.0210(7) Uani 1 1 d .
H35 H 0.8000 0.4453 0.9439 0.025 Uiso 1 1 calc R
C36 C 0.7271(3) 0.36012(15) 0.87351(19) 0.0165(6) Uani 1 1 d .
H36 H 0.7974 0.3532 0.8417 0.020 Uiso 1 1 calc R
C51 C 0.3990(3) 0.05067(15) 0.80399(19) 0.0174(6) Uani 1 1 d .
H51 H 0.3390 0.0378 0.7528 0.021 Uiso 1 1 calc R
C52 C 0.5681(3) 0.04930(15) 0.66494(18) 0.0167(6) Uani 1 1 d .
H52 H 0.6385 0.0178 0.6872 0.020 Uiso 1 1 calc R
C53 C 0.3294(3) 0.09445(17) 0.8685(2) 0.0237(7) Uani 1 1 d .
H53A H 0.3006 0.1395 0.8404 0.035 Uiso 1 1 calc R
H53B H 0.3846 0.1051 0.9214 0.035 Uiso 1 1 calc R
H53C H 0.2585 0.0668 0.8851 0.035 Uiso 1 1 calc R
C54 C 0.4493(3) -0.01929(16) 0.8454(2) 0.0247(7) Uani 1 1 d .
H54A H 0.3805 -0.0510 0.8564 0.037 Uiso 1 1 calc R
H54B H 0.4979 -0.0088 0.9013 0.037 Uiso 1 1 calc R
H54C H 0.5017 -0.0430 0.8051 0.037 Uiso 1 1 calc R
C55 C 0.4672(3) -0.00001(17) 0.6214(2) 0.0251(7) Uani 1 1 d .
H55A H 0.3960 0.0290 0.5991 0.038 Uiso 1 1 calc R
H55B H 0.4420 -0.0345 0.6649 0.038 Uiso 1 1 calc R
H55C H 0.4994 -0.0260 0.5723 0.038 Uiso 1 1 calc R
C56 C 0.6167(3) 0.10005(16) 0.59636(19) 0.0187(6) Uani 1 1 d .
H56A H 0.6618 0.0722 0.5551 0.028 Uiso 1 1 calc R
H56B H 0.6720 0.1356 0.6264 0.028 Uiso 1 1 calc R
H56C H 0.5472 0.1247 0.5639 0.028 Uiso 1 1 calc R
C61 C 0.9011(3) 0.07243(15) 0.74232(19) 0.0177(6) Uani 1 1 d .
H61 H 0.8473 0.0742 0.6855 0.021 Uiso 1 1 calc R
C62 C 0.9960(3) 0.17231(16) 0.8829(2) 0.0200(7) Uani 1 1 d .
H62 H 1.0690 0.1704 0.8476 0.024 Uiso 1 1 calc R
C63 C 0.8701(3) 0.00157(16) 0.7866(2) 0.0233(7) Uani 1 1 d .
H63A H 0.7855 0.0036 0.8037 0.035 Uiso 1 1 calc R
H63B H 0.9274 -0.0059 0.8393 0.035 Uiso 1 1 calc R
H63C H 0.8776 -0.0382 0.7453 0.035 Uiso 1 1 calc R
C64 C 1.0337(3) 0.06863(18) 0.7167(2) 0.0272(7) Uani 1 1 d .
H64A H 1.0433 0.0260 0.6803 0.041 Uiso 1 1 calc R
H64B H 1.0908 0.0657 0.7702 0.041 Uiso 1 1 calc R
H64C H 1.0519 0.1117 0.6833 0.041 Uiso 1 1 calc R
C65 C 1.0148(3) 0.11624(18) 0.9560(2) 0.0280(8) Uani 1 1 d .
H65A H 1.0194 0.0684 0.9297 0.042 Uiso 1 1 calc R
H65B H 0.9454 0.1180 0.9927 0.042 Uiso 1 1 calc R
H65C H 1.0916 0.1263 0.9925 0.042 Uiso 1 1 calc R
C66 C 0.9907(3) 0.24750(18) 0.9227(2) 0.0276(8) Uani 1 1 d .
H66A H 0.9938 0.2835 0.8760 0.041 Uiso 1 1 calc R
H66B H 1.0611 0.2542 0.9668 0.041 Uiso 1 1 calc R
H66C H 0.9138 0.2530 0.9509 0.041 Uiso 1 1 calc R

loop_
_atom_site_aniso_label
_atom_site_aniso_U_11
_atom_site_aniso_U_22
_atom_site_aniso_U_33
_atom_site_aniso_U_23
_atom_site_aniso_U_13
_atom_site_aniso_U_12
Ir 0.01148(6) 0.01426(6) 0.00970(6) 0.00009(5) 0.00091(4) 0.00018(5)
C 0.0138(14) 0.0130(14) 0.0130(15) -0.0001(11) 0.0019(11) 0.0001(11)
P1 0.0120(4) 0.0145(4) 0.0119(4) 0.0003(3) 0.0011(3) -0.0009(3)
P2 0.0106(3) 0.0162(4) 0.0135(4) -0.0018(3) 0.0011(3) 0.0008(3)
C11 0.0139(14) 0.0176(14) 0.0101(14) 0.0021(11) 0.0033(11) 0.0020(11)
C4 0.0185(16) 0.0240(17) 0.0184(16) 0.0014(14) 0.0006(13) 0.0005(13)
O4 0.0394(15) 0.0328(14) 0.0304(14) 0.0151(11) 0.0024(11) 0.0053(11)
C3 0.0208(18) 0.043(2) 0.053(2) -0.0095(19) 0.0171(17) 0.0034(16)
O3 0.0151(11) 0.0274(12) 0.0291(12) -0.0060(10) 0.0093(9) -0.0010(9)
C12 0.0130(14) 0.0193(15) 0.0110(14) 0.0014(12) 0.0036(11) -0.0004(12)
C13 0.0182(16) 0.0182(16) 0.0233(17) 0.0033(13) 0.0034(13) 0.0008(12)
C14 0.0170(16) 0.0266(17) 0.0245(18) 0.0092(13) 0.0034(13) 0.0082(13)
C15 0.0114(14) 0.0339(18) 0.0187(16) 0.0049(14) -0.0007(12) 0.0007(13)
C16 0.0154(15) 0.0237(15) 0.0161(16) 0.0000(12) 0.0017(12) -0.0036(12)
C21 0.0156(15) 0.0166(15) 0.0157(15) -0.0003(12) 0.0021(12) -0.0026(11)
C22 0.0154(15) 0.0140(14) 0.0117(14) -0.0034(11) 0.0005(11) -0.0026(11)
C23 0.0166(15) 0.0185(14) 0.0174(16) -0.0005(12) 0.0001(12) -0.0006(12)
C25 0.0234(17) 0.0284(18) 0.0287(18) 0.0029(15) 0.0146(14) -0.0037(14)
C24 0.0265(17) 0.0199(16) 0.0172(16) 0.0027(12) 0.0022(13) -0.0058(13)
C26 0.0177(16) 0.0248(17) 0.0294(18) 0.0025(14) 0.0104(13) 0.0028(13)
C31 0.0196(15) 0.0133(14) 0.0122(15) 0.0002(11) 0.0005(12) 0.0025(12)
C32 0.0190(16) 0.0158(15) 0.0223(17) 0.0034(12) 0.0003(13) 0.0053(12)
C33 0.0263(17) 0.0225(16) 0.0223(17) -0.0010(13) 0.0090(14) 0.0068(13)
C34 0.0367(19) 0.0156(15) 0.0181(16) -0.0042(13) 0.0021(14) 0.0054(14)
C35 0.0266(17) 0.0171(15) 0.0184(16) 0.0005(12) -0.0024(13) -0.0035(13)
C36 0.0179(15) 0.0157(15) 0.0163(15) 0.0020(12) 0.0034(12) 0.0000(12)
C51 0.0153(15) 0.0195(15) 0.0176(15) 0.0024(12) 0.0021(12) -0.0033(12)
C52 0.0183(15) 0.0185(15) 0.0134(15) -0.0028(12) 0.0014(12) 0.0004(12)
C53 0.0194(16) 0.0271(17) 0.0257(18) 0.0013(14) 0.0083(13) -0.0020(13)
C54 0.0245(17) 0.0213(16) 0.0291(18) 0.0042(14) 0.0071(14) -0.0039(13)
C55 0.0255(17) 0.0290(18) 0.0211(17) -0.0083(14) 0.0037(13) -0.0062(14)
C56 0.0213(16) 0.0231(16) 0.0122(15) -0.0022(12) 0.0037(12) -0.0003(12)
C61 0.0171(15) 0.0201(15) 0.0155(15) -0.0047(12) -0.0004(12) 0.0025(12)
C62 0.0094(14) 0.0295(17) 0.0205(16) -0.0074(13) -0.0013(12) 0.0000(12)
C63 0.0284(18) 0.0176(16) 0.0233(17) -0.0031(13) -0.0003(14) 0.0042(13)
C64 0.0237(17) 0.0316(18) 0.0273(18) -0.0074(15) 0.0086(14) 0.0045(14)
C65 0.0225(17) 0.040(2) 0.0194(17) -0.0044(15) -0.0077(14) 0.0048(15)
C66 0.0173(16) 0.0331(18) 0.0320(19) -0.0142(15) -0.0002(14) -0.0036(14)

loop_
_atom_type_symbol
_atom_type_description
_atom_type_scat_dispersion_real
_atom_type_scat_dispersion_imag
_atom_type_scat_source
C C 0.0033 0.0016 'International Tables Vol C Tables 4.2.6.8 and 6.1.1.4'
H H 0.0000 0.0000 'International Tables Vol C Tables 4.2.6.8 and 6.1.1.4'
O O 0.0106 0.0060 'International Tables Vol C Tables 4.2.6.8 and 6.1.1.4'
P P 0.1023 0.0942 'International Tables Vol C Tables 4.2.6.8 and 6.1.1.4'
Ir Ir -1.4442 7.9887 'International Tables Vol C Tables 4.2.6.8 and 6.1.1.4'

loop_
_geom_angle_atom_site_label_1
_geom_angle_atom_site_label_2
_geom_angle_atom_site_label_3
_geom_angle
C4 Ir C 174.61(12)
C4 Ir P2 95.80(9)
C Ir P2 86.05(7)
C4 Ir P1 101.48(9)
C Ir P1 82.77(7)
P2 Ir P1 106.73(3)
C4 Ir H1 90.9(12)
C Ir H1 86.6(12)
P2 Ir H1 169.3(12)
P1 Ir H1 80.0(12)
C4 Ir H2 88.9(13)
C Ir H2 86.3(13)
P2 Ir H2 84.9(13)
P1 Ir H2 163.4(12)
H1 Ir H2 86.9(17)
C31 C C12 109.6(2)
C31 C C22 109.1(2)
C12 C C22 107.5(2)
C31 C Ir 108.02(17)
C12 C Ir 111.95(18)
C22 C Ir 110.61(17)
C11 P1 C51 104.30(13)
C11 P1 C52 104.32(13)
C51 P1 C52 103.90(13)
C11 P1 Ir 103.35(9)
C51 P1 Ir 115.42(10)
C52 P1 Ir 123.49(9)
C21 P2 C62 104.95(13)
C21 P2 C61 106.49(13)
C62 P2 C61 104.68(13)
C21 P2 Ir 102.71(9)
C62 P2 Ir 117.38(10)
C61 P2 Ir 119.26(10)
C12 C11 C16 121.0(3)
C12 C11 P1 115.8(2)
C16 C11 P1 123.0(2)
O4 C4 Ir 176.9(3)
O3 C3 H3A 109.5
O3 C3 H3B 109.5
H3A C3 H3B 109.5
O3 C3 H3C 109.5
H3A C3 H3C 109.5
H3B C3 H3C 109.5
C32 O3 C3 118.9(2)
C11 C12 C13 117.0(2)
C11 C12 C 120.9(2)
C13 C12 C 122.1(2)
C14 C13 C12 121.7(3)
C14 C13 H13 119.1
C12 C13 H13 119.1
C13 C14 C15 120.5(3)
C13 C14 H14 119.8
C15 C14 H14 119.8
C16 C15 C14 118.9(3)
C16 C15 H15 120.6
C14 C15 H15 120.6
C15 C16 C11 120.8(3)
C15 C16 H16 119.6
C11 C16 H16 119.6
C26 C21 C22 120.5(3)
C26 C21 P2 122.7(2)
C22 C21 P2 116.8(2)
C21 C22 C23 116.2(3)
C21 C22 C 122.9(2)
C23 C22 C 120.8(2)
C24 C23 C22 122.8(3)
C24 C23 H23 118.6
C22 C23 H23 118.6
C26 C25 C24 118.9(3)
C26 C25 H25 120.5
C24 C25 H25 120.5
C23 C24 C25 120.0(3)
C23 C24 H24 120.0
C25 C24 H24 120.0
C25 C26 C21 121.6(3)
C25 C26 H26 119.2
C21 C26 H26 119.2
C36 C31 C32 115.5(3)
C36 C31 C 122.1(3)
C32 C31 C 122.4(3)
O3 C32 C33 121.3(3)
O3 C32 C31 116.8(3)
C33 C32 C31 122.0(3)
C32 C33 C34 120.2(3)
C32 C33 H33 119.9
C34 C33 H33 119.9
C35 C34 C33 119.2(3)
C35 C34 H34 120.4
C33 C34 H34 120.4
C34 C35 C36 120.1(3)
C34 C35 H35 120.0
C36 C35 H35 120.0
C35 C36 C31 123.0(3)
C35 C36 H36 118.5
C31 C36 H36 118.5
C54 C51 C53 111.7(2)
C54 C51 P1 110.4(2)
C53 C51 P1 111.8(2)
C54 C51 H51 107.6
C53 C51 H51 107.6
P1 C51 H51 107.6
C55 C52 C56 110.6(2)
C55 C52 P1 116.0(2)
C56 C52 P1 109.09(19)
C55 C52 H52 106.9
C56 C52 H52 106.9
P1 C52 H52 106.9
C51 C53 H53A 109.5
C51 C53 H53B 109.5
H53A C53 H53B 109.5
C51 C53 H53C 109.5
H53A C53 H53C 109.5
H53B C53 H53C 109.5
C51 C54 H54A 109.5
C51 C54 H54B 109.5
H54A C54 H54B 109.5
C51 C54 H54C 109.5
H54A C54 H54C 109.5
H54B C54 H54C 109.5
C52 C55 H55A 109.5
C52 C55 H55B 109.5
H55A C55 H55B 109.5
C52 C55 H55C 109.5
H55A C55 H55C 109.5
H55B C55 H55C 109.5
C52 C56 H56A 109.5
C52 C56 H56B 109.5
H56A C56 H56B 109.5
C52 C56 H56C 109.5
H56A C56 H56C 109.5
H56B C56 H56C 109.5
C64 C61 C63 108.8(2)
C64 C61 P2 117.9(2)
C63 C61 P2 111.7(2)
C64 C61 H61 105.9
C63 C61 H61 105.9
P2 C61 H61 105.9
C65 C62 C66 110.2(3)
C65 C62 P2 111.0(2)
C66 C62 P2 112.0(2)
C65 C62 H62 107.8
C66 C62 H62 107.8
P2 C62 H62 107.8
C61 C63 H63A 109.5
C61 C63 H63B 109.5
H63A C63 H63B 109.5
C61 C63 H63C 109.5
H63A C63 H63C 109.5
H63B C63 H63C 109.5
C61 C64 H64A 109.5
C61 C64 H64B 109.5
H64A C64 H64B 109.5
C61 C64 H64C 109.5
H64A C64 H64C 109.5
H64B C64 H64C 109.5
C62 C65 H65A 109.5
C62 C65 H65B 109.5
H65A C65 H65B 109.5
C62 C65 H65C 109.5
H65A C65 H65C 109.5
H65B C65 H65C 109.5
C62 C66 H66A 109.5
C62 C66 H66B 109.5
H66A C66 H66B 109.5
C62 C66 H66C 109.5
H66A C66 H66C 109.5
H66B C66 H66C 109.5

loop_
_geom_bond_atom_site_label_1
_geom_bond_atom_site_label_2
_geom_bond_distance
Ir C4 1.866(3)
Ir C 2.211(3)
Ir P2 2.3174(7)
Ir P1 2.3321(7)
Ir H1 1.50(3)
Ir H2 1.43(3)
C C31 1.535(4)
C C12 1.555(4)
C C22 1.562(4)
P1 C11 1.811(3)
P1 C51 1.851(3)
P1 C52 1.868(3)
P2 C21 1.813(3)
P2 C62 1.856(3)
P2 C61 1.871(3)
C11 C12 1.397(4)
C11 C16 1.398(4)
C4 O4 1.151(4)
C3 O3 1.416(4)
C3 H3A 0.9800
C3 H3B 0.9800
C3 H3C 0.9800
O3 C32 1.377(4)
C12 C13 1.401(4)
C13 C14 1.382(4)
C13 H13 0.9500
C14 C15 1.388(4)
C14 H14 0.9500
C15 C16 1.377(4)
C15 H15 0.9500
C16 H16 0.9500
C21 C26 1.401(4)
C21 C22 1.404(4)
C22 C23 1.405(4)
C23 C24 1.376(4)
C23 H23 0.9500
C25 C26 1.369(4)
C25 C24 1.386(4)
C25 H25 0.9500
C24 H24 0.9500
C26 H26 0.9500
C31 C36 1.392(4)
C31 C32 1.412(4)
C32 C33 1.388(4)
C33 C34 1.388(4)
C33 H33 0.9500
C34 C35 1.373(4)
C34 H34 0.9500
C35 C36 1.386(4)
C35 H35 0.9500
C36 H36 0.9500
C51 C54 1.527(4)
C51 C53 1.529(4)
C51 H51 1.0000
C52 C55 1.535(4)
C52 C56 1.537(4)
C52 H52 1.0000
C53 H53A 0.9800
C53 H53B 0.9800
C53 H53C 0.9800
C54 H54A 0.9800
C54 H54B 0.9800
C54 H54C 0.9800
C55 H55A 0.9800
C55 H55B 0.9800
C55 H55C 0.9800
C56 H56A 0.9800
C56 H56B 0.9800
C56 H56C 0.9800
C61 C64 1.531(4)
C61 C63 1.534(4)
C61 H61 1.0000
C62 C65 1.526(4)
C62 C66 1.529(4)
C62 H62 1.0000
C63 H63A 0.9800
C63 H63B 0.9800
C63 H63C 0.9800
C64 H64A 0.9800
C64 H64B 0.9800
C64 H64C 0.9800
C65 H65A 0.9800
C65 H65B 0.9800
C65 H65C 0.9800
C66 H66A 0.9800
C66 H66B 0.9800
C66 H66C 0.9800
